data_4337417
loop_
_publ_author_name
'McCormick, Laura J.'
'Abrahams, Brendan F.'
'Boughton, Berin A.'
'Grannas, Martin J.'
'Hudson, Timothy A.'
'Robson, Richard'

_publ_section_title
;
 Synthesis, Structure and Cation-Binding Properties of Some [4 + 4]
 Metallocyclic MO2(2+) (M = Mo or W) Derivatives of
 9-Phenyl-2,3,7-trihydroxyfluor-6-one.
;
_journal_issue 3
_journal_name_full 'Inorganic chemistry'
_journal_page_first 1721
_journal_page_last 1728
_journal_paper_doi 10.1021/ic402860r
_journal_volume 53
_journal_year 2014
_chemical_formula_sum 'C161.5 H174 Mo4 N2 O35.5 P2'
_chemical_formula_weight 3156.73
_chemical_name_systematic
;
 ?
;
_space_group_IT_number 2
_symmetry_cell_setting triclinic
_symmetry_space_group_name_Hall '-P 1'
_symmetry_space_group_name_H-M 'P -1'
_atom_sites_solution_hydrogens geom
_atom_sites_solution_primary direct
_atom_sites_solution_secondary difmap
_audit_creation_method SHELXL-97
_cell_angle_alpha 87.3280(10)
_cell_angle_beta 88.3100(10)
_cell_angle_gamma 66.9600(10)
_cell_formula_units_Z 2
_cell_length_a 18.8383(12)
_cell_length_b 20.1833(14)
_cell_length_c 22.3973(15)
_cell_measurement_reflns_used 5796
_cell_measurement_temperature 130(2)
_cell_measurement_theta_max 27.41
_cell_measurement_theta_min 2.17
_cell_volume 7827.5(9)
_computing_cell_refinement 'Bruker SMART'
_computing_data_collection 'Bruker SMART'
_computing_data_reduction 'Bruker SAINT'
_computing_structure_refinement 'SHELXL-97 (Sheldrick, 1997)'
_computing_structure_solution 'SHELXS-97 (Sheldrick, 1997)'
_diffrn_ambient_temperature 130(2)
_diffrn_measured_fraction_theta_full 0.986
_diffrn_measured_fraction_theta_max 0.986
_diffrn_measurement_device_type 'CCD area detector'
_diffrn_measurement_method 'phi and omega scans'
_diffrn_radiation_monochromator graphite
_diffrn_radiation_source 'fine-focus sealed tube'
_diffrn_radiation_type MoK\a
_diffrn_radiation_wavelength 0.71073
_diffrn_reflns_av_R_equivalents 0.0545
_diffrn_reflns_av_sigmaI/netI 0.1389
_diffrn_reflns_limit_h_max 22
_diffrn_reflns_limit_h_min -20
_diffrn_reflns_limit_k_max 23
_diffrn_reflns_limit_k_min -24
_diffrn_reflns_limit_l_max 26
_diffrn_reflns_limit_l_min -26
_diffrn_reflns_number 41354
_diffrn_reflns_theta_full 25.00
_diffrn_reflns_theta_max 25.00
_diffrn_reflns_theta_min 0.91
_exptl_absorpt_coefficient_mu 0.408
_exptl_absorpt_correction_T_max 1.000000
_exptl_absorpt_correction_T_min 0.911773
_exptl_absorpt_correction_type multi-scan
_exptl_absorpt_process_details 'Sheldrick, G. M. SAD ABS'
_exptl_crystal_colour red
_exptl_crystal_density_diffrn 1.339
_exptl_crystal_density_method 'not measured'
_exptl_crystal_description block
_exptl_crystal_F_000 3278
_exptl_crystal_size_max 0.32
_exptl_crystal_size_mid 0.18
_exptl_crystal_size_min 0.14
_refine_diff_density_max 1.447
_refine_diff_density_min -1.257
_refine_diff_density_rms 0.134
_refine_ls_extinction_method none
_refine_ls_goodness_of_fit_ref 0.984
_refine_ls_hydrogen_treatment mixed
_refine_ls_matrix_type fullcycle
_refine_ls_number_parameters 1993
_refine_ls_number_reflns 27225
_refine_ls_number_restraints 0
_refine_ls_restrained_S_all 0.984
_refine_ls_R_factor_all 0.1467
_refine_ls_R_factor_gt 0.0791
_refine_ls_shift/su_max 0.000
_refine_ls_shift/su_mean 0.000
_refine_ls_structure_factor_coef Fsqd
_refine_ls_weighting_details 'calc w=1/[\s^2^(Fo^2^)+(0.1213P)^2^+0.0000P] where P=(Fo^2^+2Fc^2^)/3'
_refine_ls_weighting_scheme calc
_refine_ls_wR_factor_gt 0.2043
_refine_ls_wR_factor_ref 0.2276
_reflns_number_gt 15164
_reflns_number_total 27225
_reflns_threshold_expression >2sigma(I)
_cod_data_source_file ic402860r_si_002.cif
_cod_data_source_block 4_Mo2PPh4
_cod_depositor_comments
;
The following automatic conversions were performed:

'_symmetry_cell_setting' value 'Triclinic' changed to 'triclinic'
according to
/usr/data/users/saulius/automatic-downloads/current/ACS/lib/dictionaries/cif_core.dic
dictionary named 'cif_core.dic' version 2.4.2 from 2011-04-26.

Automatic conversion script
Id: cif_fix_values 2281 2013-09-26 08:29:07Z andrius 
;
_cod_original_sg_symbol_H-M P-1
_cod_original_formula_sum 'C161.50 H174 Mo4 N2 O35.50 P2'
_cod_database_code 4337417

loop_
_symmetry_equiv_pos_as_xyz
'x, y, z'
'-x, -y, -z'

loop_
_atom_site_label
_atom_site_type_symbol
_atom_site_fract_x
_atom_site_fract_y
_atom_site_fract_z
_atom_site_U_iso_or_equiv
_atom_site_adp_type
_atom_site_occupancy
_atom_site_symmetry_multiplicity
_atom_site_calc_flag
_atom_site_refinement_flags
_atom_site_disorder_assembly
_atom_site_disorder_group
O1W O 0.9904(5) 0.5839(5) 0.3989(4) 0.070(4) Uani 0.753(19) 1 d P . .
O2W O 0.4056(6) 0.2254(6) 0.0466(5) 0.070(5) Uani 0.668(19) 1 d P . .
O3W O 0.5854(10) -0.0479(9) 0.0924(8) 0.070(7) Uani 0.417(19) 1 d P . .
O1S O 0.7333(4) 0.3109(3) 0.4711(3) 0.0541(17) Uani 1 1 d . . .
C1S C 0.7695(6) 0.2663(6) 0.5221(4) 0.064(3) Uani 1 1 d . . .
O2S O 0.7600(3) 0.2274(4) 0.3741(3) 0.0533(17) Uani 1 1 d . . .
C2S C 0.7921(5) 0.2360(5) 0.3167(4) 0.046(2) Uani 1 1 d . . .
O3S O 1.0032(7) 0.4441(7) 0.3805(6) 0.070(5) Uani 0.575(14) 1 d P . .
C3S C 1.0688(11) 0.4021(11) 0.4015(9) 0.070(6) Uani 0.575(14) 1 d P . .
O4S O 0.9271(7) 0.6137(7) 0.5089(5) 0.070(5) Uani 0.593(14) 1 d P . .
C4S C 0.8685(11) 0.5795(10) 0.5065(8) 0.070(6) Uani 0.593(14) 1 d P . .
O5S O 1.0658(6) 0.3174(6) 0.3125(5) 0.069(3) Uani 0.70 1 d P . .
C5S C 1.1393(11) 0.2939(10) 0.3318(8) 0.088(5) Uani 0.70 1 d P . .
O6S O 0.2831(7) 0.1821(7) 0.0246(5) 0.070(4) Uani 0.602(14) 1 d P . .
C6S C 0.2700(11) 0.1236(10) 0.0548(8) 0.070(6) Uani 0.602(14) 1 d P . .
O8S O 0.5163(9) 0.1154(9) 0.1524(7) 0.070(6) Uani 0.456(14) 1 d P . .
C8S C 0.5211(14) 0.0996(13) 0.0993(11) 0.070(8) Uani 0.456(14) 1 d P . .
C9S C 0.7200(9) 0.8380(9) 0.0931(7) 0.070(5) Uani 0.672(15) 1 d P . .
O9S O 0.7212(6) 0.7621(6) 0.1247(5) 0.070(4) Uani 0.672(15) 1 d P . .
Mo1 Mo 0.59731(4) 0.15458(3) 0.31737(3) 0.02654(17) Uani 1 1 d . . .
Mo2 Mo -0.02620(4) 0.71673(4) 0.22106(3) 0.02665(17) Uani 1 1 d . . .
Mo3 Mo -0.04902(4) 0.88838(4) 0.76862(3) 0.02621(17) Uani 1 1 d . . .
Mo4 Mo 0.50879(4) 0.27545(3) 0.87915(3) 0.02907(18) Uani 1 1 d . . .
O1 O 0.6885(3) 0.1403(3) 0.2920(2) 0.0383(14) Uani 1 1 d . . .
O2 O 0.5750(3) 0.0924(3) 0.2827(2) 0.0384(14) Uani 1 1 d . . .
O3 O 0.5510(3) 0.2418(3) 0.2636(2) 0.0252(11) Uani 1 1 d . . .
O4 O 0.4776(3) 0.2077(3) 0.3503(2) 0.0279(12) Uani 1 1 d . . .
O5 O 0.0760(3) 0.6580(3) 0.1846(2) 0.0292(12) Uani 1 1 d . . .
O6 O 0.0201(3) 0.6175(3) 0.2794(2) 0.0310(12) Uani 1 1 d . . .
O7 O 0.2453(3) 0.4056(3) 0.3049(2) 0.0292(12) Uani 1 1 d . . .
O8 O -0.0895(3) 0.6872(3) 0.1888(2) 0.0362(13) Uani 1 1 d . . .
O9 O -0.0328(3) 0.7907(3) 0.1774(2) 0.0359(13) Uani 1 1 d . . .
O10 O -0.1000(3) 0.7553(3) 0.2893(2) 0.0281(12) Uani 1 1 d . . .
O11 O 0.0405(3) 0.7458(3) 0.2871(2) 0.0293(12) Uani 1 1 d . . .
O12 O -0.1215(3) 0.8944(3) 0.7028(2) 0.0292(12) Uani 1 1 d . . .
O13 O 0.0212(3) 0.8739(3) 0.6878(2) 0.0285(12) Uani 1 1 d . . .
O14 O 0.0203(3) 0.8245(3) 0.4846(2) 0.0306(13) Uani 1 1 d . . .
O15 O -0.1130(3) 0.8841(3) 0.8225(2) 0.0367(14) Uani 1 1 d . . .
O16 O -0.0519(3) 0.9743(3) 0.7734(2) 0.0320(13) Uani 1 1 d . . .
O17 O 0.0531(3) 0.8441(3) 0.8095(2) 0.0287(12) Uani 1 1 d . . .
O18 O -0.0107(3) 0.7713(3) 0.7555(2) 0.0309(12) Uani 1 1 d . . .
O19 O 0.4688(3) 0.3780(3) 0.9021(2) 0.0264(12) Uani 1 1 d . . .
O20 O 0.3947(3) 0.3243(3) 0.8392(2) 0.0324(13) Uani 1 1 d . . .
O21 O 0.2018(3) 0.5520(3) 0.7917(2) 0.0301(12) Uani 1 1 d . . .
O22 O 0.4757(3) 0.2340(3) 0.9350(2) 0.0420(15) Uani 1 1 d . . .
O23 O 0.5996(3) 0.2601(3) 0.8999(2) 0.0382(14) Uani 1 1 d . . .
O24 O 0.5262(3) 0.1992(3) 0.8215(2) 0.0303(12) Uani 1 1 d . . .
O25 O 0.5305(3) 0.3234(3) 0.7923(2) 0.0299(12) Uani 1 1 d . . .
O26 O 0.6102(3) 0.1018(3) 0.3964(2) 0.0291(12) Uani 1 1 d . . .
O27 O 0.6070(3) 0.2306(3) 0.3816(2) 0.0328(13) Uani 1 1 d . . .
O28 O 0.5729(3) 0.2709(3) 0.5884(2) 0.0282(12) Uani 1 1 d . . .
C1 C 0.3212(4) 0.3646(4) 0.2918(3) 0.0269(17) Uani 1 1 d . . .
C2 C 0.3577(4) 0.3057(4) 0.3288(3) 0.0266(17) Uani 1 1 d . . .
H2 H 0.3305 0.2931 0.3607 0.032 Uiso 1 1 calc R . .
C3 C 0.4357(4) 0.2647(4) 0.3186(3) 0.0224(16) Uani 1 1 d . . .
C4 C 0.4766(4) 0.2832(4) 0.2687(3) 0.0226(16) Uani 1 1 d . . .
C5 C 0.4378(4) 0.3418(4) 0.2323(3) 0.0251(17) Uani 1 1 d . . .
H5 H 0.4647 0.3541 0.1999 0.030 Uiso 1 1 calc R . .
C6 C 0.3582(4) 0.3850(4) 0.2417(3) 0.0234(16) Uani 1 1 d . . .
C7 C 0.3167(4) 0.4465(4) 0.2061(3) 0.0254(17) Uani 1 1 d . . .
C8 C 0.2396(4) 0.4880(4) 0.2210(3) 0.0266(17) Uani 1 1 d . . .
C9 C 0.1925(4) 0.5532(4) 0.1891(3) 0.0267(17) Uani 1 1 d . . .
H9 H 0.2116 0.5674 0.1531 0.032 Uiso 1 1 calc R . .
C10 C 0.1210(4) 0.5952(4) 0.2097(3) 0.0255(17) Uani 1 1 d . . .
C11 C 0.0884(4) 0.5730(4) 0.2635(3) 0.0268(17) Uani 1 1 d . . .
C12 C 0.1305(4) 0.5080(4) 0.2936(3) 0.0309(19) Uani 1 1 d . . .
H12 H 0.1095 0.4919 0.3276 0.037 Uiso 1 1 calc R . .
C13 C 0.2049(4) 0.4673(4) 0.2721(3) 0.0245(17) Uani 1 1 d . . .
C14 C 0.3544(4) 0.4697(4) 0.1550(3) 0.0236(16) Uani 1 1 d . . .
C15 C 0.3789(4) 0.4290(4) 0.1041(3) 0.0303(18) Uani 1 1 d . . .
H15 H 0.3716 0.3853 0.1013 0.036 Uiso 1 1 calc R . .
C16 C 0.4147(4) 0.4534(4) 0.0569(3) 0.036(2) Uani 1 1 d . . .
H16 H 0.4313 0.4264 0.0218 0.043 Uiso 1 1 calc R . .
C17 C 0.4256(5) 0.5167(5) 0.0619(4) 0.043(2) Uani 1 1 d . . .
H17 H 0.4496 0.5329 0.0299 0.051 Uiso 1 1 calc R . .
C18 C 0.4020(5) 0.5576(4) 0.1132(4) 0.043(2) Uani 1 1 d . . .
H18 H 0.4103 0.6007 0.1164 0.052 Uiso 1 1 calc R . .
C19 C 0.3661(5) 0.5333(4) 0.1592(4) 0.034(2) Uani 1 1 d . . .
H19 H 0.3492 0.5605 0.1941 0.041 Uiso 1 1 calc R . .
C20 C -0.0131(4) 0.8088(4) 0.4372(3) 0.0273(18) Uani 1 1 d . . .
C21 C 0.0341(4) 0.7849(4) 0.3865(3) 0.0295(18) Uani 1 1 d . . .
H21 H 0.0862 0.7807 0.3864 0.035 Uiso 1 1 calc R . .
C22 C 0.0040(4) 0.7674(4) 0.3365(3) 0.0254(17) Uani 1 1 d . . .
C23 C -0.0755(4) 0.7726(4) 0.3394(3) 0.0287(18) Uani 1 1 d . . .
C24 C -0.1205(4) 0.7966(4) 0.3887(3) 0.0303(18) Uani 1 1 d . . .
H24 H -0.1727 0.8015 0.3888 0.036 Uiso 1 1 calc R . .
C25 C -0.0902(4) 0.8145(4) 0.4402(3) 0.0271(18) Uani 1 1 d . . .
C26 C -0.1323(4) 0.8372(4) 0.4945(3) 0.0263(17) Uani 1 1 d . . .
C27 C -0.0967(4) 0.8506(4) 0.5428(3) 0.0292(18) Uani 1 1 d . . .
C28 C -0.1332(4) 0.8707(4) 0.6010(3) 0.0288(18) Uani 1 1 d . . .
H28 H -0.1860 0.8785 0.6067 0.035 Uiso 1 1 calc R . .
C29 C -0.0924(4) 0.8782(4) 0.6468(3) 0.0258(17) Uani 1 1 d . . .
C30 C -0.0118(4) 0.8676(4) 0.6403(3) 0.0263(17) Uani 1 1 d . . .
C31 C 0.0240(4) 0.8518(4) 0.5840(3) 0.0295(18) Uani 1 1 d . . .
H31 H 0.0760 0.8466 0.5779 0.035 Uiso 1 1 calc R . .
C32 C -0.0189(4) 0.8440(4) 0.5377(3) 0.0289(18) Uani 1 1 d . . .
C33 C -0.2131(5) 0.8406(5) 0.4985(3) 0.034(2) Uani 1 1 d . . .
C34 C -0.2252(5) 0.7774(6) 0.5130(4) 0.055(3) Uani 1 1 d . . .
H34 H -0.1825 0.7333 0.5207 0.066 Uiso 1 1 calc R . .
C35 C -0.2991(6) 0.7795(7) 0.5158(4) 0.061(3) Uani 1 1 d . . .
H35 H -0.3069 0.7364 0.5248 0.073 Uiso 1 1 calc R . .
C36 C -0.3607(6) 0.8417(6) 0.5062(4) 0.054(3) Uani 1 1 d . . .
H36 H -0.4112 0.8420 0.5102 0.065 Uiso 1 1 calc R . .
C37 C -0.3517(5) 0.9037(6) 0.4909(5) 0.069(4) Uani 1 1 d . . .
H37 H -0.3956 0.9467 0.4829 0.083 Uiso 1 1 calc R . .
C38 C -0.2761(5) 0.9046(6) 0.4867(4) 0.056(3) Uani 1 1 d . . .
H38 H -0.2692 0.9478 0.4762 0.068 Uiso 1 1 calc R . .
C39 C 0.1673(4) 0.6245(4) 0.7974(3) 0.0280(18) Uani 1 1 d . . .
C40 C 0.0950(4) 0.6590(4) 0.7721(3) 0.0261(17) Uani 1 1 d . . .
H40 H 0.0718 0.6324 0.7518 0.031 Uiso 1 1 calc R . .
C41 C 0.0573(4) 0.7328(4) 0.7771(3) 0.0274(17) Uani 1 1 d . . .
C42 C 0.0948(4) 0.7726(4) 0.8077(3) 0.0254(17) Uani 1 1 d . . .
C43 C 0.1654(4) 0.7376(4) 0.8325(3) 0.0253(17) Uani 1 1 d . . .
H43 H 0.1883 0.7641 0.8531 0.030 Uiso 1 1 calc R . .
C44 C 0.2057(4) 0.6614(4) 0.8282(3) 0.0263(17) Uani 1 1 d . . .
C45 C 0.2781(4) 0.6210(4) 0.8530(3) 0.0227(16) Uani 1 1 d . . .
C46 C 0.3087(4) 0.5451(4) 0.8510(3) 0.0268(17) Uani 1 1 d . . .
C47 C 0.3795(4) 0.4991(4) 0.8787(3) 0.0273(17) Uani 1 1 d . . .
H47 H 0.4087 0.5197 0.8994 0.033 Uiso 1 1 calc R . .
C48 C 0.4057(4) 0.4255(4) 0.8758(3) 0.0270(17) Uani 1 1 d . . .
C49 C 0.3633(4) 0.3931(4) 0.8414(3) 0.0272(18) Uani 1 1 d . . .
C50 C 0.2954(4) 0.4379(4) 0.8131(3) 0.0291(18) Uani 1 1 d . . .
H50 H 0.2677 0.4180 0.7899 0.035 Uiso 1 1 calc R . .
C51 C 0.2689(4) 0.5109(4) 0.8193(3) 0.0251(17) Uani 1 1 d . . .
C52 C 0.3224(4) 0.6567(4) 0.8826(3) 0.0237(16) Uani 1 1 d . . .
C53 C 0.3545(4) 0.6977(4) 0.8484(3) 0.0295(18) Uani 1 1 d . . .
H53 H 0.3454 0.7050 0.8067 0.035 Uiso 1 1 calc R . .
C54 C 0.3998(5) 0.7280(5) 0.8753(4) 0.039(2) Uani 1 1 d . . .
H54 H 0.4226 0.7548 0.8515 0.047 Uiso 1 1 calc R . .
C55 C 0.4120(5) 0.7195(5) 0.9362(4) 0.040(2) Uani 1 1 d . . .
H55 H 0.4426 0.7407 0.9543 0.048 Uiso 1 1 calc R . .
C56 C 0.3797(5) 0.6806(4) 0.9701(4) 0.045(2) Uani 1 1 d . . .
H56 H 0.3874 0.6748 1.0121 0.054 Uiso 1 1 calc R . .
C57 C 0.3350(5) 0.6491(4) 0.9429(4) 0.037(2) Uani 1 1 d . . .
H57 H 0.3130 0.6218 0.9669 0.044 Uiso 1 1 calc R . .
C58 C 0.5609(4) 0.2507(4) 0.6456(3) 0.0251(17) Uani 1 1 d . . .
C59 C 0.5482(4) 0.3011(4) 0.6881(3) 0.0236(16) Uani 1 1 d . . .
H59 H 0.5461 0.3479 0.6771 0.028 Uiso 1 1 calc R . .
C60 C 0.5384(4) 0.2824(4) 0.7483(3) 0.0269(17) Uani 1 1 d . . .
C61 C 0.5370(4) 0.2121(4) 0.7622(3) 0.0250(17) Uani 1 1 d . . .
C62 C 0.5495(4) 0.1628(4) 0.7194(3) 0.0263(17) Uani 1 1 d . . .
H62 H 0.5494 0.1166 0.7299 0.032 Uiso 1 1 calc R . .
C63 C 0.5627(4) 0.1804(4) 0.6587(3) 0.0255(17) Uani 1 1 d . . .
C64 C 0.5778(4) 0.1324(4) 0.6120(3) 0.0230(16) Uani 1 1 d . . .
C65 C 0.5873(4) 0.1545(4) 0.5525(3) 0.0244(17) Uani 1 1 d . . .
C66 C 0.5970(4) 0.1115(4) 0.5022(3) 0.0249(17) Uani 1 1 d . . .
H66 H 0.5989 0.0639 0.5075 0.030 Uiso 1 1 calc R . .
C67 C 0.6036(4) 0.1384(4) 0.4465(3) 0.0253(17) Uani 1 1 d . . .
C68 C 0.6015(4) 0.2099(4) 0.4372(3) 0.0292(18) Uani 1 1 d . . .
C69 C 0.5929(4) 0.2538(4) 0.4866(3) 0.0298(18) Uani 1 1 d . . .
H69 H 0.5931 0.3007 0.4815 0.036 Uiso 1 1 calc R . .
C70 C 0.5843(4) 0.2259(4) 0.5422(3) 0.0272(17) Uani 1 1 d . . .
C71 C 0.5831(4) 0.0579(4) 0.6251(3) 0.0249(17) Uani 1 1 d . . .
C72 C 0.5225(5) 0.0374(4) 0.6136(4) 0.040(2) Uani 1 1 d . . .
H72 H 0.4762 0.0715 0.5968 0.048 Uiso 1 1 calc R . .
C73 C 0.5297(6) -0.0327(5) 0.6269(4) 0.048(2) Uani 1 1 d . . .
H73 H 0.4875 -0.0457 0.6195 0.057 Uiso 1 1 calc R . .
C74 C 0.5958(6) -0.0837(4) 0.6503(4) 0.045(2) Uani 1 1 d . . .
H74 H 0.5999 -0.1316 0.6588 0.054 Uiso 1 1 calc R . .
C75 C 0.6569(5) -0.0638(5) 0.6612(4) 0.053(3) Uani 1 1 d . . .
H75 H 0.7032 -0.0986 0.6776 0.063 Uiso 1 1 calc R . .
C76 C 0.6514(5) 0.0058(4) 0.6486(4) 0.042(2) Uani 1 1 d . . .
H76 H 0.6939 0.0183 0.6559 0.051 Uiso 1 1 calc R . .
P1 P 0.30485(12) 0.48040(12) 0.60574(10) 0.0356(5) Uani 1 1 d . . .
C100 C 0.2173(4) 0.5527(4) 0.5838(3) 0.0309(18) Uani 1 1 d . . .
C101 C 0.1734(5) 0.6032(4) 0.6254(4) 0.038(2) Uani 1 1 d . . .
H101 H 0.1918 0.6013 0.6647 0.046 Uiso 1 1 calc R . .
C102 C 0.1027(5) 0.6562(5) 0.6084(4) 0.046(2) Uani 1 1 d . . .
H102 H 0.0735 0.6911 0.6362 0.055 Uiso 1 1 calc R . .
C103 C 0.0744(5) 0.6589(5) 0.5516(4) 0.048(2) Uani 1 1 d . . .
H103 H 0.0251 0.6940 0.5410 0.058 Uiso 1 1 calc R . .
C104 C 0.1181(5) 0.6105(5) 0.5108(4) 0.050(2) Uani 1 1 d . . .
H104 H 0.0995 0.6139 0.4713 0.060 Uiso 1 1 calc R . .
C105 C 0.1888(5) 0.5568(5) 0.5257(4) 0.040(2) Uani 1 1 d . . .
H105 H 0.2177 0.5231 0.4970 0.048 Uiso 1 1 calc R . .
C106 C 0.3619(5) 0.4452(5) 0.5401(4) 0.043(2) Uani 1 1 d . . .
C107 C 0.3930(5) 0.4870(5) 0.5086(4) 0.051(2) Uani 1 1 d . . .
H107 H 0.3870 0.5323 0.5232 0.061 Uiso 1 1 calc R . .
C108 C 0.4345(6) 0.4635(5) 0.4537(4) 0.060(3) Uani 1 1 d . . .
H108 H 0.4567 0.4921 0.4317 0.071 Uiso 1 1 calc R . .
C109 C 0.4409(6) 0.3970(5) 0.4340(5) 0.059(3) Uani 1 1 d . . .
H109 H 0.4684 0.3798 0.3980 0.071 Uiso 1 1 calc R . .
C110 C 0.4085(6) 0.3560(6) 0.4652(5) 0.062(3) Uani 1 1 d . . .
H110 H 0.4140 0.3108 0.4506 0.074 Uiso 1 1 calc R . .
C111 C 0.3681(5) 0.3793(5) 0.5176(4) 0.055(3) Uani 1 1 d . . .
H111 H 0.3446 0.3509 0.5384 0.067 Uiso 1 1 calc R . .
C112 C 0.2814(5) 0.4106(5) 0.6427(4) 0.039(2) Uani 1 1 d . . .
C113 C 0.2052(5) 0.4218(5) 0.6553(4) 0.042(2) Uani 1 1 d . . .
H113 H 0.1649 0.4661 0.6437 0.051 Uiso 1 1 calc R . .
C114 C 0.1877(6) 0.3669(6) 0.6855(4) 0.061(3) Uani 1 1 d . . .
H114 H 0.1355 0.3737 0.6930 0.073 Uiso 1 1 calc R . .
C115 C 0.2467(6) 0.3031(6) 0.7042(5) 0.069(3) Uani 1 1 d . . .
H115 H 0.2345 0.2667 0.7250 0.083 Uiso 1 1 calc R . .
C116 C 0.3240(6) 0.2916(6) 0.6929(5) 0.062(3) Uani 1 1 d . . .
H116 H 0.3640 0.2482 0.7068 0.075 Uiso 1 1 calc R . .
C117 C 0.3422(6) 0.3443(5) 0.6613(4) 0.052(2) Uani 1 1 d . . .
H117 H 0.3944 0.3363 0.6521 0.062 Uiso 1 1 calc R . .
C118 C 0.3581(4) 0.5130(4) 0.6540(3) 0.0289(18) Uani 1 1 d . . .
C119 C 0.3567(4) 0.5824(4) 0.6423(3) 0.0336(19) Uani 1 1 d . . .
H119 H 0.3252 0.6127 0.6115 0.040 Uiso 1 1 calc R . .
C120 C 0.4023(5) 0.6067(5) 0.6767(4) 0.037(2) Uani 1 1 d . . .
H120 H 0.4026 0.6532 0.6687 0.045 Uiso 1 1 calc R . .
C121 C 0.4467(4) 0.5626(4) 0.7221(3) 0.0333(19) Uani 1 1 d . . .
H121 H 0.4764 0.5795 0.7460 0.040 Uiso 1 1 calc R . .
C122 C 0.4482(4) 0.4948(4) 0.7330(3) 0.0324(19) Uani 1 1 d . . .
H122 H 0.4805 0.4641 0.7632 0.039 Uiso 1 1 calc R . .
C123 C 0.4023(4) 0.4707(4) 0.6997(3) 0.0297(18) Uani 1 1 d . . .
H123 H 0.4017 0.4245 0.7087 0.036 Uiso 1 1 calc R . .
P2 P 0.11380(14) 0.36035(15) 0.09336(10) 0.0453(6) Uani 1 1 d . B .
C200 C 0.0331(5) 0.4225(5) 0.1306(4) 0.043(2) Uani 1 1 d . . .
C201 C 0.0385(6) 0.4386(5) 0.1906(4) 0.052(2) Uani 1 1 d . . .
H201 H 0.0839 0.4123 0.2128 0.063 Uiso 1 1 calc R . .
C202 C -0.0231(6) 0.4930(5) 0.2170(5) 0.062(3) Uani 1 1 d . . .
H202 H -0.0215 0.5032 0.2578 0.074 Uiso 1 1 calc R . .
C203 C -0.0876(6) 0.5328(6) 0.1824(5) 0.068(3) Uani 1 1 d . . .
H203 H -0.1286 0.5724 0.1990 0.082 Uiso 1 1 calc R . .
C204 C -0.0921(7) 0.5153(6) 0.1259(5) 0.072(3) Uani 1 1 d . . .
H204 H -0.1376 0.5418 0.1041 0.086 Uiso 1 1 calc R . .
C205 C -0.0331(6) 0.4602(6) 0.0984(5) 0.066(3) Uani 1 1 d . . .
H205 H -0.0378 0.4486 0.0585 0.080 Uiso 1 1 calc R . .
C206 C 0.1623(6) 0.4075(5) 0.0488(4) 0.054(3) Uani 1 1 d . . .
C207 C 0.1362(6) 0.4791(6) 0.0538(5) 0.068(3) Uani 1 1 d . . .
H207 H 0.0934 0.5035 0.0791 0.081 Uiso 1 1 calc R . .
C208 C 0.1757(7) 0.5195(7) 0.0190(6) 0.088(4) Uani 1 1 d . . .
H208 H 0.1589 0.5705 0.0185 0.105 Uiso 1 1 calc R . .
C209 C 0.2386(7) 0.4758(7) -0.0123(5) 0.079(3) Uani 1 1 d . . .
H209 H 0.2671 0.4995 -0.0333 0.095 Uiso 1 1 calc R . .
C210 C 0.2657(7) 0.4046(6) -0.0174(5) 0.075(3) Uani 1 1 d . . .
H210 H 0.3099 0.3801 -0.0414 0.090 Uiso 1 1 calc R . .
C211 C 0.2264(6) 0.3674(6) 0.0142(4) 0.060(3) Uani 1 1 d . . .
H211 H 0.2427 0.3166 0.0122 0.072 Uiso 1 1 calc R . .
C212 C 0.1817(5) 0.3012(5) 0.1442(4) 0.042(2) Uani 1 1 d . . .
C213 C 0.2537(5) 0.3033(5) 0.1513(4) 0.046(2) Uani 1 1 d . B .
H213 H 0.2651 0.3398 0.1299 0.055 Uiso 1 1 calc R . .
C214 C 0.3085(6) 0.2559(5) 0.1871(4) 0.052(2) Uani 1 1 d . . .
H214 H 0.3614 0.2484 0.1825 0.062 Uiso 1 1 calc R A 1
C215 C 0.2999(9) 0.1955(8) 0.2123(7) 0.045(6) Uani 0.61(4) 1 d P B 2
H215 H 0.3400 0.1596 0.2346 0.054 Uiso 0.61(4) 1 calc PR B 2
C216 C 0.2268(10) 0.1898(10) 0.2030(8) 0.067(7) Uani 0.61(4) 1 d P B 2
H216 H 0.2163 0.1516 0.2222 0.080 Uiso 0.61(4) 1 calc PR B 2
C217 C 0.1723(10) 0.2397(9) 0.1661(7) 0.055(6) Uani 0.61(4) 1 d P B 2
H217 H 0.1279 0.2317 0.1555 0.066 Uiso 0.61(4) 1 calc PR B 2
C218 C 0.0799(6) 0.3096(5) 0.0457(5) 0.057(3) Uani 1 1 d . . .
C219 C 0.1010(9) 0.2939(9) -0.0147(7) 0.038(6) Uani 0.57(4) 1 d P B 2
C220 C 0.0742(9) 0.2513(9) -0.0473(7) 0.043(6) Uani 0.57(4) 1 d P B 2
H220 H 0.0920 0.2399 -0.0872 0.052 Uiso 0.57(4) 1 calc PR B 2
C221 C 0.0250(7) 0.2274(7) -0.0230(6) 0.084(4) Uani 1 1 d . . .
H221 H 0.0015 0.2032 -0.0459 0.100 Uiso 1 1 calc R B 1
C222 C -0.0044(11) 0.2420(10) 0.0407(8) 0.060(7) Uani 0.57(4) 1 d P B 2
H222 H -0.0361 0.2195 0.0587 0.072 Uiso 0.57(4) 1 calc PR B 2
C223 C 0.0168(10) 0.2901(10) 0.0722(8) 0.052(6) Uani 0.57(4) 1 d P B 2
H223 H -0.0080 0.3092 0.1088 0.062 Uiso 0.57(4) 1 calc PR B 2
C515 C 0.280(2) 0.2137(18) 0.2368(15) 0.079(14) Uani 0.39(4) 1 d P B 1
H515 H 0.3147 0.1822 0.2653 0.095 Uiso 0.39(4) 1 calc PR B 1
C516 C 0.2040(17) 0.2236(16) 0.2378(14) 0.071(12) Uani 0.39(4) 1 d P B 1
H516 H 0.1860 0.1987 0.2676 0.085 Uiso 0.39(4) 1 calc PR B 1
C517 C 0.1518(15) 0.2699(13) 0.1956(11) 0.048(9) Uani 0.39(4) 1 d P B 1
H517 H 0.0981 0.2809 0.1999 0.058 Uiso 0.39(4) 1 calc PR B 1
C519 C 0.0720(15) 0.3363(16) -0.0133(12) 0.069(11) Uani 0.43(4) 1 d P B 1
H519 H 0.0837 0.3760 -0.0273 0.083 Uiso 0.43(4) 1 calc PR B 1
C520 C 0.0427(16) 0.2943(16) -0.0518(13) 0.075(11) Uani 0.43(4) 1 d P B 1
H520 H 0.0344 0.3069 -0.0932 0.089 Uiso 0.43(4) 1 calc PR B 1
C523 C 0.0580(15) 0.2570(15) 0.0743(12) 0.068(10) Uani 0.43(4) 1 d P B 1
H523 H 0.0520 0.2544 0.1165 0.082 Uiso 0.43(4) 1 calc PR B 1
C522 C 0.045(2) 0.206(2) 0.0358(16) 0.107(15) Uani 0.43(4) 1 d P B 1
H522 H 0.0504 0.1599 0.0508 0.129 Uiso 0.43(4) 1 calc PR B 1
N1 N 0.2164(3) 0.8047(3) 0.2291(3) 0.0325(16) Uani 1 1 d . . .
C300 C 0.1586(4) 0.8542(4) 0.2731(3) 0.0334(19) Uani 1 1 d . . .
H30A H 0.1231 0.8312 0.2874 0.040 Uiso 1 1 calc R . .
H30B H 0.1274 0.8999 0.2515 0.040 Uiso 1 1 calc R . .
C301 C 0.1946(5) 0.8718(5) 0.3275(4) 0.046(2) Uani 1 1 d . . .
H30C H 0.2317 0.8933 0.3142 0.055 Uiso 1 1 calc R . .
H30D H 0.2227 0.8271 0.3515 0.055 Uiso 1 1 calc R . .
C302 C 0.1297(5) 0.9256(5) 0.3661(4) 0.052(2) Uani 1 1 d . . .
H30E H 0.1036 0.9711 0.3425 0.062 Uiso 1 1 calc R . .
H30F H 0.0908 0.9051 0.3768 0.062 Uiso 1 1 calc R . .
C303 C 0.1619(6) 0.9414(6) 0.4231(5) 0.069(3) Uani 1 1 d . . .
H30G H 0.1197 0.9755 0.4465 0.104 Uiso 1 1 calc R . .
H30H H 0.1997 0.9624 0.4125 0.104 Uiso 1 1 calc R . .
H30I H 0.1869 0.8966 0.4468 0.104 Uiso 1 1 calc R . .
C304 C 0.2717(4) 0.7360(4) 0.2599(4) 0.0342(19) Uani 1 1 d . . .
H30J H 0.3025 0.7488 0.2888 0.041 Uiso 1 1 calc R . .
H30K H 0.3078 0.7060 0.2295 0.041 Uiso 1 1 calc R . .
C305 C 0.2329(5) 0.6910(4) 0.2928(4) 0.038(2) Uani 1 1 d . . .
H30L H 0.2070 0.6724 0.2640 0.045 Uiso 1 1 calc R . .
H30M H 0.1934 0.7211 0.3213 0.045 Uiso 1 1 calc R . .
C306 C 0.2947(5) 0.6282(5) 0.3266(4) 0.044(2) Uani 1 1 d . . .
H30N H 0.3216 0.6473 0.3542 0.053 Uiso 1 1 calc R . .
H30O H 0.3333 0.5979 0.2978 0.053 Uiso 1 1 calc R . .
C307 C 0.2579(5) 0.5813(5) 0.3629(4) 0.055(3) Uani 1 1 d . . .
H30P H 0.2984 0.5415 0.3841 0.082 Uiso 1 1 calc R . .
H30Q H 0.2320 0.5619 0.3355 0.082 Uiso 1 1 calc R . .
H30R H 0.2203 0.6111 0.3918 0.082 Uiso 1 1 calc R . .
C308 C 0.2681(4) 0.8406(4) 0.2009(4) 0.0343(19) Uani 1 1 d . . .
H30S H 0.3096 0.8047 0.1774 0.041 Uiso 1 1 calc R . .
H30T H 0.2928 0.8554 0.2333 0.041 Uiso 1 1 calc R . .
C309 C 0.2250(5) 0.9076(5) 0.1595(4) 0.042(2) Uani 1 1 d . . .
H30U H 0.1784 0.9409 0.1802 0.050 Uiso 1 1 calc R . .
H30V H 0.2086 0.8925 0.1227 0.050 Uiso 1 1 calc R . .
C310 C 0.2823(6) 0.9470(6) 0.1429(4) 0.060(3) Uani 1 1 d . . .
H31A H 0.3316 0.9112 0.1277 0.072 Uiso 1 1 calc R . .
H31B H 0.2595 0.9837 0.1105 0.072 Uiso 1 1 calc R . .
C311 C 0.2986(6) 0.9832(6) 0.1958(5) 0.071(3) Uani 1 1 d . . .
H31C H 0.3339 1.0064 0.1832 0.106 Uiso 1 1 calc R . .
H31D H 0.3223 0.9470 0.2277 0.106 Uiso 1 1 calc R . .
H31E H 0.2501 1.0195 0.2105 0.106 Uiso 1 1 calc R . .
C312 C 0.1682(5) 0.7878(5) 0.1817(4) 0.042(2) Uani 1 1 d . . .
H31F H 0.1330 0.7680 0.2020 0.050 Uiso 1 1 calc R . .
H31G H 0.1363 0.8330 0.1598 0.050 Uiso 1 1 calc R . .
C313 C 0.2199(6) 0.7332(5) 0.1366(4) 0.058(3) Uani 1 1 d . D .
H31H H 0.2431 0.6843 0.1558 0.069 Uiso 1 1 calc R . .
H31I H 0.2619 0.7475 0.1213 0.069 Uiso 1 1 calc R . .
C314 C 0.1658(8) 0.7346(8) 0.0853(6) 0.105(5) Uani 1 1 d . . .
H31J H 0.1119 0.7503 0.1002 0.126 Uiso 1 1 calc R C 1
H31K H 0.1814 0.6858 0.0695 0.126 Uiso 1 1 calc R C 1
C315 C 0.1720(10) 0.7881(9) 0.0354(7) 0.043(5) Uani 0.514(18) 1 d P D 1
H31L H 0.1383 0.7901 0.0023 0.065 Uiso 0.514(18) 1 calc PR D 1
H31M H 0.2255 0.7719 0.0208 0.065 Uiso 0.514(18) 1 calc PR D 1
H31N H 0.1563 0.8362 0.0515 0.065 Uiso 0.514(18) 1 calc PR D 1
C815 C 0.1883(14) 0.6994(13) 0.0370(11) 0.080(9) Uani 0.486(18) 1 d P D 2
H81A H 0.1438 0.7088 0.0114 0.120 Uiso 0.486(18) 1 calc PR D 2
H81B H 0.2126 0.6477 0.0471 0.120 Uiso 0.486(18) 1 calc PR D 2
H81C H 0.2256 0.7149 0.0156 0.120 Uiso 0.486(18) 1 calc PR D 2
N2 N 0.1617(4) 0.0064(4) 0.8086(4) 0.056(2) Uani 1 1 d . . .
C400 C 0.1896(6) 0.0670(6) 0.7939(5) 0.061(3) Uani 1 1 d . . .
H40A H 0.2045 0.0822 0.8313 0.073 Uiso 1 1 calc R . .
H40B H 0.1467 0.1089 0.7760 0.073 Uiso 1 1 calc R . .
C401 C 0.2590(6) 0.0436(6) 0.7501(5) 0.068(3) Uani 1 1 d . . .
H40C H 0.2449 0.0295 0.7118 0.081 Uiso 1 1 calc R . .
H40D H 0.3029 0.0022 0.7674 0.081 Uiso 1 1 calc R . .
C402 C 0.2808(7) 0.1095(7) 0.7399(6) 0.090(4) Uani 1 1 d . . .
H40E H 0.2989 0.1206 0.7777 0.108 Uiso 1 1 calc R . .
H40F H 0.2348 0.1520 0.7269 0.108 Uiso 1 1 calc R . .
C403 C 0.3456(7) 0.0934(7) 0.6912(6) 0.099(4) Uani 1 1 d . . .
H40G H 0.3592 0.1354 0.6849 0.149 Uiso 1 1 calc R . .
H40H H 0.3272 0.0830 0.6537 0.149 Uiso 1 1 calc R . .
H40I H 0.3911 0.0516 0.7045 0.149 Uiso 1 1 calc R . .
C404 C 0.0857(6) 0.0413(5) 0.8454(4) 0.056(3) Uani 1 1 d . . .
H40J H 0.0929 0.0731 0.8749 0.068 Uiso 1 1 calc R . .
H40K H 0.0440 0.0716 0.8182 0.068 Uiso 1 1 calc R . .
C405 C 0.0611(5) -0.0146(5) 0.8784(4) 0.049(2) Uani 1 1 d . . .
H40L H 0.0961 -0.0384 0.9120 0.059 Uiso 1 1 calc R . .
H40M H 0.0618 -0.0519 0.8509 0.059 Uiso 1 1 calc R . .
C406 C -0.0242(5) 0.0291(5) 0.9024(4) 0.053(2) Uani 1 1 d . . .
H40N H -0.0242 0.0668 0.9292 0.064 Uiso 1 1 calc R . .
H40O H -0.0584 0.0531 0.8684 0.064 Uiso 1 1 calc R . .
C407 C -0.0552(6) -0.0232(6) 0.9372(5) 0.068(3) Uani 1 1 d . . .
H40P H -0.1077 0.0041 0.9519 0.103 Uiso 1 1 calc R . .
H40Q H -0.0216 -0.0464 0.9711 0.103 Uiso 1 1 calc R . .
H40R H -0.0557 -0.0600 0.9104 0.103 Uiso 1 1 calc R . .
C408 C 0.2216(6) -0.0570(5) 0.8419(4) 0.057(3) Uani 1 1 d . . .
H40S H 0.2675 -0.0796 0.8159 0.069 Uiso 1 1 calc R . .
H40T H 0.2001 -0.0936 0.8530 0.069 Uiso 1 1 calc R . .
C409 C 0.2451(7) -0.0312(6) 0.8982(5) 0.080(3) Uani 1 1 d . F .
H40U H 0.1992 -0.0027 0.9223 0.096 Uiso 1 1 calc R . .
H40V H 0.2752 -0.0015 0.8881 0.096 Uiso 1 1 calc R . .
C410 C 0.2949(9) -0.1020(9) 0.9320(7) 0.130(6) Uani 1 1 d . . .
H41A H 0.3312 -0.0926 0.9581 0.156 Uiso 1 1 calc R E 1
H41B H 0.3257 -0.1376 0.9027 0.156 Uiso 1 1 calc R E 1
C411 C 0.2461(19) -0.1345(19) 0.9707(15) 0.080(12) Uani 0.341(18) 1 d P F 1
H41C H 0.2803 -0.1792 0.9911 0.120 Uiso 0.341(18) 1 calc PR F 1
H41D H 0.2108 -0.1450 0.9451 0.120 Uiso 0.341(18) 1 calc PR F 1
H41E H 0.2163 -0.1000 1.0005 0.120 Uiso 0.341(18) 1 calc PR F 1
C511 C 0.3268(10) -0.0877(10) 0.9918(8) 0.080(6) Uani 0.659(18) 1 d P F 2
H51A H 0.3580 -0.1337 1.0118 0.120 Uiso 0.659(18) 1 calc PR F 2
H51B H 0.2836 -0.0603 1.0179 0.120 Uiso 0.659(18) 1 calc PR F 2
H51C H 0.3588 -0.0600 0.9829 0.120 Uiso 0.659(18) 1 calc PR F 2
C412 C 0.1434(5) -0.0236(5) 0.7495(4) 0.051(2) Uani 1 1 d . . .
H41F H 0.1930 -0.0506 0.7290 0.062 Uiso 1 1 calc R . .
H41G H 0.1200 -0.0586 0.7613 0.062 Uiso 1 1 calc R . .
C413 C 0.0899(6) 0.0315(6) 0.7041(5) 0.072(3) Uani 1 1 d . . .
H41H H 0.0364 0.0505 0.7201 0.086 Uiso 1 1 calc R . .
H41I H 0.1061 0.0724 0.6980 0.086 Uiso 1 1 calc R . .
C414 C 0.0919(7) -0.0020(6) 0.6450(5) 0.076(3) Uani 1 1 d . . .
H41J H 0.0493 0.0315 0.6200 0.091 Uiso 1 1 calc R . .
H41K H 0.0829 -0.0469 0.6522 0.091 Uiso 1 1 calc R . .
C415 C 0.1675(7) -0.0195(7) 0.6110(5) 0.084(4) Uani 1 1 d . . .
H41L H 0.1653 -0.0410 0.5732 0.126 Uiso 1 1 calc R . .
H41M H 0.2099 -0.0535 0.6350 0.126 Uiso 1 1 calc R . .
H41N H 0.1763 0.0249 0.6028 0.126 Uiso 1 1 calc R . .

loop_
_atom_site_aniso_label
_atom_site_aniso_U_11
_atom_site_aniso_U_22
_atom_site_aniso_U_33
_atom_site_aniso_U_23
_atom_site_aniso_U_13
_atom_site_aniso_U_12
O1W 0.070(7) 0.070(7) 0.070(7) -0.003(5) -0.001(5) -0.027(5)
O2W 0.070(8) 0.070(8) 0.070(8) -0.003(6) -0.001(6) -0.027(6)
O3W 0.070(13) 0.070(13) 0.070(13) -0.003(9) -0.001(9) -0.027(10)
O1S 0.058(4) 0.053(4) 0.055(4) 0.012(3) -0.001(3) -0.027(3)
C1S 0.055(7) 0.083(8) 0.046(6) 0.002(6) -0.008(5) -0.020(6)
O2S 0.052(4) 0.081(5) 0.037(4) 0.001(3) 0.005(3) -0.037(4)
C2S 0.044(6) 0.058(6) 0.043(5) -0.005(5) 0.016(4) -0.031(5)
O3S 0.070(10) 0.070(9) 0.070(9) -0.003(7) -0.001(7) -0.027(8)
C3S 0.070(15) 0.070(14) 0.070(14) -0.003(11) -0.001(11) -0.027(11)
O4S 0.070(9) 0.070(9) 0.070(9) -0.003(7) -0.001(6) -0.027(7)
C4S 0.070(13) 0.070(13) 0.070(13) -0.003(10) -0.001(10) -0.027(11)
O5S 0.069(8) 0.069(7) 0.069(7) -0.003(6) -0.001(6) -0.027(6)
C5S 0.088(15) 0.088(14) 0.088(14) -0.003(11) -0.001(11) -0.034(12)
O6S 0.070(9) 0.070(9) 0.070(9) -0.003(7) -0.001(6) -0.027(7)
C6S 0.070(13) 0.070(13) 0.070(13) -0.003(10) -0.001(10) -0.027(11)
O8S 0.070(12) 0.070(12) 0.070(12) -0.003(9) -0.001(9) -0.027(9)
C8S 0.070(18) 0.070(18) 0.070(18) -0.003(14) -0.001(14) -0.027(14)
C9S 0.070(12) 0.070(12) 0.070(12) -0.003(9) -0.001(9) -0.027(9)
O9S 0.070(8) 0.070(8) 0.070(8) -0.003(6) -0.001(6) -0.027(6)
Mo1 0.0307(4) 0.0238(4) 0.0243(4) -0.0018(3) 0.0055(3) -0.0100(3)
Mo2 0.0254(4) 0.0266(4) 0.0270(4) -0.0061(3) 0.0058(3) -0.0090(3)
Mo3 0.0234(4) 0.0272(4) 0.0263(4) -0.0071(3) 0.0037(3) -0.0077(3)
Mo4 0.0348(4) 0.0229(4) 0.0255(4) -0.0038(3) 0.0090(3) -0.0073(3)
O1 0.030(3) 0.047(4) 0.035(3) 0.001(3) 0.008(2) -0.013(3)
O2 0.060(4) 0.028(3) 0.029(3) -0.006(2) 0.010(3) -0.019(3)
O3 0.026(3) 0.024(3) 0.023(3) 0.003(2) 0.008(2) -0.007(2)
O4 0.029(3) 0.029(3) 0.026(3) 0.004(2) 0.006(2) -0.013(2)
O5 0.030(3) 0.029(3) 0.027(3) -0.004(2) 0.008(2) -0.009(2)
O6 0.026(3) 0.034(3) 0.034(3) -0.005(2) 0.011(2) -0.012(2)
O7 0.025(3) 0.026(3) 0.033(3) 0.003(2) 0.012(2) -0.008(2)
O8 0.032(3) 0.038(3) 0.039(3) -0.011(3) 0.005(2) -0.013(3)
O9 0.038(3) 0.027(3) 0.035(3) -0.003(2) 0.003(2) -0.006(3)
O10 0.019(3) 0.039(3) 0.028(3) -0.008(2) 0.006(2) -0.013(2)
O11 0.028(3) 0.036(3) 0.026(3) -0.009(2) 0.013(2) -0.014(2)
O12 0.021(3) 0.036(3) 0.030(3) -0.007(2) 0.004(2) -0.010(2)
O13 0.025(3) 0.038(3) 0.027(3) -0.009(2) 0.005(2) -0.017(2)
O14 0.024(3) 0.043(3) 0.027(3) -0.015(2) 0.011(2) -0.016(3)
O15 0.033(3) 0.046(3) 0.028(3) -0.006(3) 0.005(2) -0.012(3)
O16 0.032(3) 0.029(3) 0.029(3) -0.004(2) -0.002(2) -0.005(2)
O17 0.026(3) 0.026(3) 0.033(3) -0.008(2) 0.001(2) -0.008(2)
O18 0.024(3) 0.032(3) 0.036(3) -0.004(2) 0.002(2) -0.010(2)
O19 0.025(3) 0.021(3) 0.030(3) -0.004(2) 0.004(2) -0.006(2)
O20 0.030(3) 0.024(3) 0.042(3) -0.007(2) 0.009(2) -0.009(2)
O21 0.027(3) 0.023(3) 0.042(3) -0.009(2) 0.002(2) -0.010(2)
O22 0.057(4) 0.035(3) 0.032(3) -0.003(3) 0.015(3) -0.017(3)
O23 0.045(4) 0.029(3) 0.032(3) -0.009(2) 0.008(3) -0.005(3)
O24 0.041(3) 0.021(3) 0.027(3) -0.006(2) 0.010(2) -0.010(2)
O25 0.035(3) 0.026(3) 0.029(3) -0.006(2) 0.009(2) -0.012(2)
O26 0.035(3) 0.023(3) 0.028(3) -0.004(2) 0.004(2) -0.010(2)
O27 0.051(4) 0.032(3) 0.025(3) 0.001(2) 0.004(2) -0.026(3)
O28 0.041(3) 0.026(3) 0.025(3) -0.006(2) 0.011(2) -0.021(3)
C1 0.027(4) 0.023(4) 0.034(5) -0.003(3) 0.011(3) -0.014(3)
C2 0.028(4) 0.026(4) 0.026(4) -0.004(3) 0.010(3) -0.011(3)
C3 0.030(4) 0.020(4) 0.016(4) -0.001(3) 0.000(3) -0.008(3)
C4 0.029(4) 0.020(4) 0.023(4) -0.005(3) 0.007(3) -0.014(3)
C5 0.030(4) 0.028(4) 0.022(4) 0.000(3) 0.012(3) -0.017(4)
C6 0.031(4) 0.025(4) 0.018(4) -0.001(3) 0.005(3) -0.015(3)
C7 0.031(4) 0.036(4) 0.017(4) -0.005(3) 0.002(3) -0.021(4)
C8 0.027(4) 0.026(4) 0.027(4) -0.003(3) 0.007(3) -0.011(3)
C9 0.033(5) 0.033(4) 0.020(4) -0.002(3) 0.002(3) -0.019(4)
C10 0.028(4) 0.028(4) 0.023(4) -0.005(3) 0.008(3) -0.014(4)
C11 0.028(4) 0.028(4) 0.030(4) -0.004(3) 0.010(3) -0.016(4)
C12 0.029(5) 0.035(5) 0.030(4) -0.002(4) 0.013(3) -0.015(4)
C13 0.024(4) 0.024(4) 0.027(4) -0.003(3) 0.007(3) -0.011(3)
C14 0.013(4) 0.032(4) 0.022(4) 0.002(3) 0.005(3) -0.006(3)
C15 0.035(5) 0.031(4) 0.026(4) -0.001(3) 0.006(3) -0.015(4)
C16 0.028(5) 0.043(5) 0.025(4) 0.001(4) 0.004(3) -0.003(4)
C17 0.035(5) 0.047(6) 0.041(5) 0.010(4) 0.016(4) -0.013(4)
C18 0.049(6) 0.032(5) 0.048(6) 0.006(4) 0.021(4) -0.018(4)
C19 0.044(5) 0.021(4) 0.037(5) -0.004(4) 0.015(4) -0.012(4)
C20 0.024(4) 0.039(5) 0.025(4) -0.015(4) 0.006(3) -0.018(4)
C21 0.022(4) 0.043(5) 0.026(4) -0.009(4) 0.008(3) -0.015(4)
C22 0.022(4) 0.028(4) 0.029(4) -0.001(3) 0.009(3) -0.014(3)
C23 0.025(4) 0.036(5) 0.027(4) -0.012(4) 0.007(3) -0.013(4)
C24 0.022(4) 0.042(5) 0.034(5) -0.001(4) 0.005(3) -0.020(4)
C25 0.019(4) 0.029(4) 0.033(5) -0.011(3) 0.010(3) -0.010(3)
C26 0.018(4) 0.033(4) 0.028(4) -0.005(3) 0.008(3) -0.010(3)
C27 0.027(4) 0.032(4) 0.031(4) -0.014(4) 0.011(3) -0.013(4)
C28 0.021(4) 0.035(5) 0.033(5) -0.009(4) 0.012(3) -0.014(4)
C29 0.031(4) 0.027(4) 0.022(4) -0.009(3) 0.011(3) -0.014(3)
C30 0.021(4) 0.029(4) 0.031(4) -0.003(3) 0.003(3) -0.012(3)
C31 0.021(4) 0.036(5) 0.035(5) -0.010(4) 0.012(3) -0.015(4)
C32 0.023(4) 0.030(4) 0.035(5) -0.010(4) 0.009(3) -0.010(3)
C33 0.032(5) 0.044(5) 0.026(4) -0.017(4) 0.010(4) -0.015(4)
C34 0.035(6) 0.067(7) 0.065(7) 0.013(5) 0.001(5) -0.025(5)
C35 0.056(7) 0.088(9) 0.058(7) 0.008(6) 0.006(5) -0.050(7)
C36 0.038(6) 0.080(8) 0.059(7) -0.030(6) 0.019(5) -0.038(6)
C37 0.029(6) 0.072(8) 0.104(9) -0.055(7) 0.002(5) -0.010(5)
C38 0.032(5) 0.061(7) 0.081(8) -0.034(6) 0.012(5) -0.021(5)
C39 0.036(5) 0.019(4) 0.028(4) -0.006(3) 0.011(3) -0.010(4)
C40 0.028(4) 0.031(4) 0.026(4) -0.005(3) 0.001(3) -0.018(4)
C41 0.025(4) 0.034(5) 0.024(4) -0.005(3) 0.007(3) -0.013(4)
C42 0.025(4) 0.025(4) 0.026(4) -0.006(3) 0.010(3) -0.011(3)
C43 0.030(4) 0.029(4) 0.022(4) -0.008(3) 0.007(3) -0.015(4)
C44 0.031(5) 0.027(4) 0.024(4) -0.002(3) 0.007(3) -0.015(4)
C45 0.027(4) 0.023(4) 0.019(4) -0.002(3) 0.007(3) -0.011(3)
C46 0.028(4) 0.031(4) 0.025(4) -0.006(3) 0.011(3) -0.015(4)
C47 0.027(4) 0.028(4) 0.027(4) -0.005(3) 0.006(3) -0.011(4)
C48 0.032(5) 0.030(4) 0.023(4) -0.005(3) 0.010(3) -0.016(4)
C49 0.026(4) 0.023(4) 0.031(4) -0.004(3) 0.013(3) -0.009(3)
C50 0.031(5) 0.031(4) 0.030(4) -0.009(4) 0.008(3) -0.016(4)
C51 0.025(4) 0.027(4) 0.022(4) 0.000(3) 0.001(3) -0.010(3)
C52 0.021(4) 0.019(4) 0.027(4) -0.008(3) -0.002(3) -0.003(3)
C53 0.035(5) 0.033(4) 0.027(4) -0.010(4) 0.007(3) -0.020(4)
C54 0.046(5) 0.042(5) 0.037(5) -0.017(4) 0.016(4) -0.024(4)
C55 0.034(5) 0.040(5) 0.049(6) -0.011(4) -0.003(4) -0.015(4)
C56 0.064(6) 0.035(5) 0.035(5) -0.002(4) -0.018(4) -0.018(5)
C57 0.052(6) 0.024(4) 0.039(5) -0.001(4) -0.002(4) -0.019(4)
C58 0.024(4) 0.025(4) 0.029(4) -0.001(3) 0.007(3) -0.013(3)
C59 0.026(4) 0.018(4) 0.030(4) -0.001(3) 0.004(3) -0.013(3)
C60 0.021(4) 0.028(4) 0.032(5) -0.004(4) 0.003(3) -0.011(3)
C61 0.027(4) 0.025(4) 0.024(4) 0.002(3) 0.001(3) -0.012(3)
C62 0.030(4) 0.025(4) 0.029(4) -0.002(3) 0.006(3) -0.016(3)
C63 0.028(4) 0.022(4) 0.025(4) -0.002(3) 0.007(3) -0.010(3)
C64 0.026(4) 0.018(4) 0.026(4) -0.007(3) 0.008(3) -0.010(3)
C65 0.025(4) 0.020(4) 0.029(4) -0.003(3) 0.003(3) -0.009(3)
C66 0.026(4) 0.018(4) 0.031(4) -0.001(3) 0.002(3) -0.009(3)
C67 0.028(4) 0.021(4) 0.027(4) -0.009(3) 0.012(3) -0.010(3)
C68 0.029(5) 0.028(4) 0.034(5) 0.001(4) 0.001(3) -0.015(4)
C69 0.040(5) 0.024(4) 0.033(5) -0.002(3) 0.009(4) -0.021(4)
C70 0.029(4) 0.029(4) 0.028(4) -0.006(3) 0.004(3) -0.015(4)
C71 0.034(5) 0.019(4) 0.026(4) 0.000(3) 0.009(3) -0.016(4)
C72 0.046(6) 0.036(5) 0.040(5) 0.001(4) 0.003(4) -0.018(4)
C73 0.067(7) 0.052(6) 0.047(6) 0.002(5) 0.003(5) -0.049(6)
C74 0.070(7) 0.024(5) 0.044(5) 0.002(4) 0.021(5) -0.023(5)
C75 0.038(6) 0.032(5) 0.079(7) 0.010(5) 0.015(5) -0.006(4)
C76 0.041(5) 0.030(5) 0.059(6) 0.001(4) 0.020(4) -0.019(4)
P1 0.0288(12) 0.0430(13) 0.0394(13) -0.0146(10) 0.0076(10) -0.0178(10)
C100 0.031(5) 0.031(4) 0.031(5) -0.001(4) 0.000(3) -0.012(4)
C101 0.038(5) 0.038(5) 0.038(5) -0.001(4) 0.000(4) -0.015(4)
C102 0.046(6) 0.046(6) 0.046(6) -0.002(4) -0.001(4) -0.018(5)
C103 0.048(6) 0.048(6) 0.048(6) -0.002(5) -0.001(5) -0.019(5)
C104 0.050(6) 0.050(6) 0.050(6) -0.002(5) -0.001(5) -0.020(5)
C105 0.040(5) 0.040(5) 0.040(5) -0.002(4) 0.000(4) -0.016(4)
C106 0.043(6) 0.043(5) 0.043(5) -0.002(4) -0.001(4) -0.017(4)
C107 0.051(6) 0.051(6) 0.051(6) -0.002(5) -0.001(5) -0.020(5)
C108 0.060(7) 0.060(7) 0.060(7) -0.002(5) -0.001(5) -0.023(6)
C109 0.059(7) 0.059(7) 0.059(7) -0.002(5) -0.001(5) -0.023(6)
C110 0.062(7) 0.062(7) 0.062(7) -0.002(6) -0.001(6) -0.024(6)
C111 0.055(7) 0.055(6) 0.055(7) -0.002(5) -0.001(5) -0.022(5)
C112 0.039(5) 0.039(5) 0.039(5) -0.002(4) 0.000(4) -0.015(4)
C113 0.042(6) 0.042(5) 0.042(5) -0.002(4) -0.001(4) -0.016(4)
C114 0.061(7) 0.061(7) 0.061(7) -0.002(6) -0.001(5) -0.024(6)
C115 0.069(8) 0.069(8) 0.069(8) -0.003(6) -0.001(6) -0.027(7)
C116 0.062(7) 0.062(7) 0.062(7) -0.002(6) -0.001(5) -0.024(6)
C117 0.052(6) 0.052(6) 0.052(6) -0.002(5) -0.001(5) -0.020(5)
C118 0.029(4) 0.029(4) 0.029(4) -0.001(3) 0.000(3) -0.011(4)
C119 0.034(5) 0.034(5) 0.034(5) -0.001(4) 0.000(4) -0.013(4)
C120 0.037(5) 0.037(5) 0.037(5) -0.001(4) 0.000(4) -0.015(4)
C121 0.033(5) 0.033(5) 0.033(5) -0.001(4) 0.000(4) -0.013(4)
C122 0.032(5) 0.032(5) 0.032(5) -0.001(4) 0.000(4) -0.013(4)
C123 0.030(5) 0.030(4) 0.030(4) -0.001(3) 0.000(3) -0.012(4)
P2 0.0468(15) 0.0766(18) 0.0282(12) 0.0118(12) 0.0001(10) -0.0424(14)
C200 0.043(6) 0.043(5) 0.043(6) -0.002(4) -0.001(4) -0.017(4)
C201 0.052(6) 0.052(6) 0.052(6) -0.002(5) -0.001(5) -0.020(5)
C202 0.062(7) 0.062(7) 0.062(7) -0.002(6) -0.001(6) -0.024(6)
C203 0.068(8) 0.068(8) 0.068(8) -0.003(6) -0.001(6) -0.027(6)
C204 0.072(8) 0.072(8) 0.072(8) -0.003(7) -0.001(6) -0.028(7)
C205 0.066(8) 0.066(7) 0.066(7) -0.003(6) -0.001(6) -0.026(6)
C206 0.054(7) 0.054(6) 0.054(6) -0.002(5) -0.001(5) -0.021(5)
C207 0.068(8) 0.068(8) 0.068(8) -0.003(6) -0.001(6) -0.026(6)
C208 0.088(10) 0.088(10) 0.088(10) -0.003(8) -0.001(8) -0.034(8)
C209 0.079(9) 0.079(9) 0.079(9) -0.003(7) -0.001(7) -0.031(8)
C210 0.075(8) 0.075(9) 0.075(8) -0.003(7) -0.001(6) -0.029(7)
C211 0.060(7) 0.060(7) 0.060(7) -0.002(6) -0.001(5) -0.023(6)
C212 0.042(5) 0.042(5) 0.042(5) -0.002(4) -0.001(4) -0.016(4)
C213 0.046(6) 0.046(6) 0.046(6) -0.002(5) -0.001(4) -0.018(5)
C214 0.052(6) 0.052(6) 0.052(6) -0.002(5) -0.001(5) -0.020(5)
C215 0.045(13) 0.045(13) 0.045(14) -0.002(10) -0.001(10) -0.018(10)
C216 0.067(15) 0.067(15) 0.067(16) -0.003(13) -0.001(11) -0.026(12)
C217 0.055(12) 0.055(13) 0.055(14) -0.002(12) -0.001(10) -0.022(10)
C218 0.057(7) 0.057(7) 0.057(7) -0.002(6) -0.001(5) -0.022(5)
C219 0.038(12) 0.038(13) 0.038(10) -0.001(9) 0.000(8) -0.015(10)
C220 0.043(13) 0.043(15) 0.043(11) -0.002(10) -0.001(9) -0.017(12)
C221 0.084(10) 0.084(9) 0.084(10) -0.003(8) -0.001(8) -0.033(8)
C222 0.060(18) 0.060(16) 0.060(14) -0.002(11) -0.001(12) -0.023(13)
C223 0.052(17) 0.052(16) 0.052(12) -0.002(11) -0.001(11) -0.020(13)
C515 0.08(4) 0.08(3) 0.08(4) 0.00(3) 0.00(3) -0.03(3)
C516 0.07(3) 0.07(2) 0.07(3) 0.00(2) -0.001(19) -0.028(19)
C517 0.048(17) 0.048(19) 0.05(2) -0.002(16) -0.001(15) -0.019(15)
C519 0.07(2) 0.07(3) 0.07(2) 0.00(2) -0.001(16) -0.03(2)
C520 0.07(3) 0.07(3) 0.07(2) 0.00(2) -0.001(18) -0.03(2)
C523 0.07(3) 0.07(3) 0.07(2) -0.003(19) -0.001(19) -0.03(2)
C522 0.11(4) 0.11(4) 0.11(3) 0.00(3) 0.00(3) -0.04(3)
N1 0.027(4) 0.038(4) 0.033(4) -0.003(3) 0.008(3) -0.013(3)
C300 0.033(5) 0.033(5) 0.033(5) -0.001(4) 0.000(4) -0.013(4)
C301 0.046(6) 0.046(5) 0.046(6) -0.002(4) -0.001(4) -0.018(5)
C302 0.052(6) 0.052(6) 0.052(6) -0.002(5) -0.001(5) -0.020(5)
C303 0.069(8) 0.069(8) 0.069(8) -0.003(6) -0.001(6) -0.027(6)
C304 0.034(5) 0.034(5) 0.034(5) -0.001(4) 0.000(4) -0.013(4)
C305 0.038(5) 0.038(5) 0.038(5) -0.001(4) 0.000(4) -0.015(4)
C306 0.044(6) 0.044(5) 0.044(6) -0.002(4) -0.001(4) -0.017(4)
C307 0.055(6) 0.055(6) 0.055(6) -0.002(5) -0.001(5) -0.021(5)
C308 0.034(5) 0.034(5) 0.034(5) -0.001(4) 0.000(4) -0.013(4)
C309 0.042(5) 0.042(5) 0.042(5) -0.002(4) -0.001(4) -0.016(4)
C310 0.060(7) 0.060(7) 0.060(7) -0.002(5) -0.001(5) -0.023(5)
C311 0.071(8) 0.071(8) 0.071(8) -0.003(6) -0.001(6) -0.028(6)
C312 0.042(5) 0.042(5) 0.042(5) -0.002(4) -0.001(4) -0.016(4)
C313 0.058(7) 0.058(7) 0.058(7) -0.002(5) -0.001(5) -0.023(5)
C314 0.105(12) 0.105(12) 0.105(12) -0.004(10) -0.001(10) -0.041(9)
C315 0.043(11) 0.043(11) 0.043(11) -0.002(8) -0.001(8) -0.017(9)
C815 0.080(19) 0.080(19) 0.08(2) -0.003(15) -0.001(14) -0.031(15)
N2 0.052(5) 0.033(4) 0.080(6) -0.020(4) 0.023(4) -0.013(4)
C400 0.061(7) 0.061(7) 0.061(7) -0.002(5) -0.001(5) -0.024(6)
C401 0.068(8) 0.068(8) 0.068(8) -0.003(6) -0.001(6) -0.026(6)
C402 0.090(10) 0.090(10) 0.090(10) -0.003(8) -0.001(8) -0.035(8)
C403 0.099(11) 0.099(11) 0.099(11) -0.004(9) -0.001(8) -0.039(9)
C404 0.056(7) 0.056(6) 0.056(6) -0.002(5) -0.001(5) -0.022(5)
C405 0.049(6) 0.049(6) 0.049(6) -0.002(5) -0.001(4) -0.019(5)
C406 0.053(6) 0.053(6) 0.053(6) -0.002(5) -0.001(5) -0.021(5)
C407 0.068(8) 0.068(7) 0.068(8) -0.003(6) -0.001(6) -0.027(6)
C408 0.057(7) 0.057(7) 0.057(7) -0.002(5) -0.001(5) -0.022(5)
C409 0.080(9) 0.080(9) 0.080(9) -0.003(7) -0.001(7) -0.031(7)
C410 0.130(15) 0.130(15) 0.130(15) -0.005(12) -0.002(12) -0.051(12)
C411 0.08(3) 0.08(3) 0.08(3) 0.00(2) 0.00(2) -0.03(2)
C511 0.080(14) 0.080(13) 0.080(14) -0.003(11) -0.001(10) -0.031(11)
C412 0.051(6) 0.051(6) 0.051(6) -0.002(5) -0.001(5) -0.020(5)
C413 0.072(8) 0.072(8) 0.072(8) -0.003(6) -0.001(6) -0.028(6)
C414 0.076(9) 0.076(8) 0.076(8) -0.003(7) -0.001(6) -0.030(7)
C415 0.084(9) 0.084(9) 0.084(9) -0.003(7) -0.001(7) -0.033(7)

loop_
_atom_type_symbol
_atom_type_description
_atom_type_scat_dispersion_real
_atom_type_scat_dispersion_imag
_atom_type_scat_source
C C 0.0033 0.0016 'International Tables Vol C Tables 4.2.6.8 and 6.1.1.4'
H H 0.0000 0.0000 'International Tables Vol C Tables 4.2.6.8 and 6.1.1.4'
N N 0.0061 0.0033 'International Tables Vol C Tables 4.2.6.8 and 6.1.1.4'
O O 0.0106 0.0060 'International Tables Vol C Tables 4.2.6.8 and 6.1.1.4'
P P 0.1023 0.0942 'International Tables Vol C Tables 4.2.6.8 and 6.1.1.4'
Mo Mo -1.6832 0.6857 'International Tables Vol C Tables 4.2.6.8 and 6.1.1.4'

loop_
_geom_angle_atom_site_label_1
_geom_angle_atom_site_label_2
_geom_angle_atom_site_label_3
_geom_angle
O2 Mo1 O1 104.0(3)
O2 Mo1 O3 102.4(2)
O1 Mo1 O3 92.0(2)
O2 Mo1 O26 93.0(2)
O1 Mo1 O26 105.9(2)
O3 Mo1 O26 152.92(19)
O2 Mo1 O4 91.2(2)
O1 Mo1 O4 162.1(2)
O3 Mo1 O4 75.39(18)
O26 Mo1 O4 82.20(19)
O2 Mo1 O27 164.9(2)
O1 Mo1 O27 88.8(2)
O3 Mo1 O27 84.80(19)
O26 Mo1 O27 75.60(19)
O4 Mo1 O27 77.61(19)
O9 Mo2 O8 103.6(3)
O9 Mo2 O5 91.4(2)
O8 Mo2 O5 104.2(2)
O9 Mo2 O10 105.3(2)
O8 Mo2 O10 90.7(2)
O5 Mo2 O10 154.5(2)
O9 Mo2 O11 89.8(2)
O8 Mo2 O11 162.9(2)
O5 Mo2 O11 85.81(19)
O10 Mo2 O11 75.25(18)
O9 Mo2 O6 162.1(2)
O8 Mo2 O6 91.4(2)
O5 Mo2 O6 75.24(19)
O10 Mo2 O6 83.94(19)
O11 Mo2 O6 77.56(19)
O15 Mo3 O16 103.4(2)
O15 Mo3 O17 103.5(2)
O16 Mo3 O17 92.6(2)
O15 Mo3 O12 92.3(2)
O16 Mo3 O12 105.5(2)
O17 Mo3 O12 152.56(19)
O15 Mo3 O13 164.1(2)
O16 Mo3 O13 90.2(2)
O17 Mo3 O13 83.91(19)
O12 Mo3 O13 75.76(19)
O15 Mo3 O18 90.4(2)
O16 Mo3 O18 163.7(2)
O17 Mo3 O18 75.50(19)
O12 Mo3 O18 82.2(2)
O13 Mo3 O18 77.69(18)
O23 Mo4 O22 103.9(3)
O23 Mo4 O24 102.3(2)
O22 Mo4 O24 94.6(2)
O23 Mo4 O19 92.7(2)
O22 Mo4 O19 103.8(2)
O24 Mo4 O19 152.8(2)
O23 Mo4 O20 162.4(2)
O22 Mo4 O20 91.7(2)
O24 Mo4 O20 84.2(2)
O19 Mo4 O20 75.48(19)
O23 Mo4 O25 89.2(2)
O22 Mo4 O25 165.3(2)
O24 Mo4 O25 75.83(19)
O19 Mo4 O25 81.88(19)
O20 Mo4 O25 76.44(19)
C4 O3 Mo1 119.8(4)
C3 O4 Mo1 114.2(4)
C10 O5 Mo2 120.7(4)
C11 O6 Mo2 113.7(4)
C13 O7 C1 121.2(5)
C23 O10 Mo2 119.9(4)
C22 O11 Mo2 114.1(4)
C29 O12 Mo3 118.6(4)
C30 O13 Mo3 114.7(4)
C20 O14 C32 121.1(6)
C42 O17 Mo3 120.2(4)
C41 O18 Mo3 113.9(4)
C48 O19 Mo4 119.1(4)
C49 O20 Mo4 114.4(5)
C51 O21 C39 122.4(6)
C61 O24 Mo4 119.9(4)
C60 O25 Mo4 112.7(4)
C67 O26 Mo1 118.9(4)
C68 O27 Mo1 112.3(4)
C70 O28 C58 121.6(6)
C2 C1 O7 116.9(6)
C2 C1 C6 123.5(7)
O7 C1 C6 119.6(7)
C1 C2 C3 118.5(7)
O4 C3 C2 125.1(6)
O4 C3 C4 114.4(6)
C2 C3 C4 120.5(7)
O3 C4 C5 124.9(6)
O3 C4 C3 115.8(6)
C5 C4 C3 119.2(7)
C4 C5 C6 121.7(6)
C7 C6 C5 123.5(6)
C7 C6 C1 119.9(7)
C5 C6 C1 116.6(7)
C8 C7 C6 119.3(6)
C8 C7 C14 119.8(7)
C6 C7 C14 120.8(6)
C7 C8 C13 119.5(7)
C7 C8 C9 124.1(7)
C13 C8 C9 116.4(6)
C10 C9 C8 121.0(7)
O5 C10 C9 124.4(7)
O5 C10 C11 114.9(6)
C9 C10 C11 120.7(7)
O6 C11 C12 124.7(6)
O6 C11 C10 115.4(7)
C12 C11 C10 119.9(7)
C11 C12 C13 117.8(7)
O7 C13 C12 115.6(6)
O7 C13 C8 120.4(6)
C12 C13 C8 124.0(7)
C19 C14 C15 120.2(7)
C19 C14 C7 118.2(6)
C15 C14 C7 121.6(7)
C14 C15 C16 119.3(7)
C17 C16 C15 119.6(7)
C16 C17 C18 121.5(7)
C19 C18 C17 118.3(8)
C18 C19 C14 121.1(7)
O14 C20 C21 116.1(6)
O14 C20 C25 121.3(6)
C21 C20 C25 122.6(7)
C22 C21 C20 119.3(7)
O11 C22 C21 125.7(6)
O11 C22 C23 115.8(6)
C21 C22 C23 118.5(6)
O10 C23 C24 124.1(7)
O10 C23 C22 114.5(6)
C24 C23 C22 121.3(7)
C23 C24 C25 120.7(7)
C20 C25 C26 118.1(7)
C20 C25 C24 117.6(6)
C26 C25 C24 124.3(6)
C27 C26 C25 119.9(6)
C27 C26 C33 121.8(6)
C25 C26 C33 118.2(6)
C26 C27 C32 119.9(6)
C26 C27 C28 124.4(7)
C32 C27 C28 115.6(7)
C29 C28 C27 120.4(7)
C28 C29 O12 123.9(6)
C28 C29 C30 122.1(6)
O12 C29 C30 114.0(6)
O13 C30 C31 125.0(7)
O13 C30 C29 116.0(6)
C31 C30 C29 119.0(7)
C32 C31 C30 117.8(7)
O14 C32 C31 115.3(6)
O14 C32 C27 119.6(7)
C31 C32 C27 125.0(7)
C38 C33 C34 119.5(8)
C38 C33 C26 121.3(8)
C34 C33 C26 119.1(8)
C35 C34 C33 119.8(9)
C36 C35 C34 121.2(10)
C35 C36 C37 121.0(9)
C36 C37 C38 120.2(10)
C33 C38 C37 118.3(10)
O21 C39 C40 116.6(7)
O21 C39 C44 120.0(7)
C40 C39 C44 123.4(7)
C41 C40 C39 118.7(7)
O18 C41 C40 124.6(7)
O18 C41 C42 115.8(6)
C40 C41 C42 119.6(7)
O17 C42 C43 124.8(7)
O17 C42 C41 114.6(6)
C43 C42 C41 120.6(7)
C42 C43 C44 121.1(7)
C45 C44 C43 124.9(7)
C45 C44 C39 118.5(7)
C43 C44 C39 116.6(7)
C44 C45 C46 119.7(6)
C44 C45 C52 120.9(6)
C46 C45 C52 119.3(7)
C45 C46 C51 119.5(7)
C45 C46 C47 123.7(7)
C51 C46 C47 116.8(7)
C48 C47 C46 120.8(7)
O19 C48 C47 125.5(7)
O19 C48 C49 114.4(6)
C47 C48 C49 120.1(7)
O20 C49 C50 125.7(7)
O20 C49 C48 115.1(7)
C50 C49 C48 119.2(7)
C51 C50 C49 119.2(7)
O21 C51 C50 116.8(7)
O21 C51 C46 119.4(6)
C50 C51 C46 123.8(7)
C57 C52 C53 118.2(7)
C57 C52 C45 122.1(7)
C53 C52 C45 119.7(6)
C54 C53 C52 120.2(7)
C55 C54 C53 120.7(8)
C56 C55 C54 119.5(8)
C55 C56 C57 119.8(8)
C52 C57 C56 121.6(8)
O28 C58 C59 116.4(6)
O28 C58 C63 120.2(6)
C59 C58 C63 123.4(7)
C58 C59 C60 119.0(6)
O25 C60 C59 124.6(7)
O25 C60 C61 117.1(7)
C59 C60 C61 118.3(6)
C62 C61 O24 124.0(6)
C62 C61 C60 121.7(7)
O24 C61 C60 114.2(6)
C61 C62 C63 120.0(7)
C64 C63 C58 118.8(6)
C64 C63 C62 123.8(6)
C58 C63 C62 117.4(6)
C63 C64 C65 120.8(6)
C63 C64 C71 119.7(6)
C65 C64 C71 119.5(6)
C64 C65 C66 124.5(6)
C64 C65 C70 117.6(6)
C66 C65 C70 117.8(7)
C67 C66 C65 120.1(7)
O26 C67 C66 123.6(6)
O26 C67 C68 115.2(6)
C66 C67 C68 121.3(7)
O27 C68 C69 123.9(7)
O27 C68 C67 116.1(6)
C69 C68 C67 120.0(7)
C70 C69 C68 117.4(7)
O28 C70 C69 115.8(6)
O28 C70 C65 120.9(6)
C69 C70 C65 123.4(7)
C72 C71 C76 118.5(7)
C72 C71 C64 121.9(7)
C76 C71 C64 119.7(7)
C73 C72 C71 120.0(8)
C74 C73 C72 121.8(8)
C73 C74 C75 118.5(8)
C76 C75 C74 121.0(9)
C75 C76 C71 120.2(8)
C100 P1 C112 108.6(4)
C100 P1 C106 109.0(4)
C112 P1 C106 108.9(4)
C100 P1 C118 109.7(4)
C112 P1 C118 111.3(4)
C106 P1 C118 109.4(4)
C101 C100 C105 119.2(7)
C101 C100 P1 120.5(6)
C105 C100 P1 120.2(6)
C102 C101 C100 119.5(8)
C103 C102 C101 120.9(8)
C104 C103 C102 119.4(9)
C103 C104 C105 121.6(9)
C104 C105 C100 119.3(8)
C107 C106 C111 119.8(9)
C107 C106 P1 118.6(7)
C111 C106 P1 121.2(7)
C106 C107 C108 120.9(9)
C109 C108 C107 117.2(10)
C110 C109 C108 121.6(10)
C109 C110 C111 120.9(10)
C110 C111 C106 119.6(10)
C113 C112 C117 120.2(8)
C113 C112 P1 120.2(7)
C117 C112 P1 119.5(7)
C112 C113 C114 119.6(9)
C115 C114 C113 120.2(10)
C114 C115 C116 120.8(11)
C117 C116 C115 119.8(10)
C116 C117 C112 119.4(9)
C123 C118 C119 119.6(7)
C123 C118 P1 121.8(6)
C119 C118 P1 118.5(6)
C118 C119 C120 119.3(8)
C121 C120 C119 119.7(8)
C122 C121 C120 120.6(8)
C121 C122 C123 120.0(8)
C118 C123 C122 120.7(7)
C200 P2 C212 111.7(4)
C200 P2 C218 108.0(4)
C212 P2 C218 109.9(5)
C200 P2 C206 110.1(5)
C212 P2 C206 107.4(4)
C218 P2 C206 109.8(5)
C205 C200 C201 120.5(9)
C205 C200 P2 118.7(7)
C201 C200 P2 120.5(7)
C202 C201 C200 119.4(9)
C201 C202 C203 118.8(10)
C204 C203 C202 120.5(11)
C203 C204 C205 122.5(12)
C204 C205 C200 118.1(11)
C207 C206 C211 124.2(10)
C207 C206 P2 117.1(8)
C211 C206 P2 118.6(8)
C206 C207 C208 118.7(11)
C209 C208 C207 113.0(12)
C210 C209 C208 129.1(13)
C209 C210 C211 117.3(12)
C206 C211 C210 117.7(10)
C217 C212 C213 116.8(11)
C217 C212 C517 36.0(10)
C213 C212 C517 116.3(13)
C217 C212 P2 119.1(10)
C213 C212 P2 122.0(7)
C517 C212 P2 117.6(13)
C214 C213 C212 123.2(9)
C213 C214 C215 121.0(14)
C213 C214 C515 116(2)
C215 C214 C515 25.9(17)
C214 C215 C216 117(2)
C217 C216 C215 120(2)
C216 C217 C212 120.8(17)
C519 C218 C523 131(3)
C519 C218 C219 33.8(15)
C523 C218 C219 111.5(18)
C519 C218 C223 117.7(18)
C523 C218 C223 32.0(14)
C219 C218 C223 118.2(14)
C519 C218 P2 112.1(19)
C523 C218 P2 116.3(17)
C219 C218 P2 126.8(11)
C223 C218 P2 114.6(11)
C220 C219 C218 122.7(17)
C221 C220 C219 119.7(18)
C220 C221 C522 109(2)
C220 C221 C222 123.1(17)
C522 C221 C222 37(2)
C220 C221 C520 31.2(12)
C522 C221 C520 118(3)
C222 C221 C520 110.5(17)
C223 C222 C221 117.6(19)
C222 C223 C218 117.0(19)
C516 C515 C214 118(4)
C515 C516 C517 121(4)
C516 C517 C212 119(2)
C218 C519 C520 111(3)
C519 C520 C221 120(3)
C218 C523 C522 117(3)
C221 C522 C523 119(4)
C304 N1 C300 111.9(6)
C304 N1 C308 104.8(6)
C300 N1 C308 110.9(6)
C304 N1 C312 111.0(6)
C300 N1 C312 106.3(6)
C308 N1 C312 112.0(6)
N1 C300 C301 114.9(6)
C300 C301 C302 109.1(7)
C303 C302 C301 111.3(8)
N1 C304 C305 114.6(6)
C304 C305 C306 108.4(7)
C305 C306 C307 110.8(7)
N1 C308 C309 114.2(6)
C308 C309 C310 108.3(7)
C311 C310 C309 112.8(8)
C313 C312 N1 111.9(7)
C312 C313 C314 105.5(9)
C815 C314 C313 124.5(17)
C815 C314 C315 72.5(15)
C313 C314 C315 107.8(12)
C408 N2 C400 112.3(8)
C408 N2 C404 112.4(8)
C400 N2 C404 105.6(7)
C408 N2 C412 106.7(7)
C400 N2 C412 110.8(7)
C404 N2 C412 108.9(7)
N2 C400 C401 112.1(8)
C400 C401 C402 106.1(9)
C401 C402 C403 109.8(10)
C405 C404 N2 112.8(7)
C404 C405 C406 105.6(7)
C407 C406 C405 109.9(8)
N2 C408 C409 109.6(8)
C408 C409 C410 103.4(11)
C409 C410 C411 112.8(19)
C409 C410 C511 111.9(14)
C411 C410 C511 87.4(18)
C413 C412 N2 117.4(8)
C414 C413 C412 111.3(9)
C413 C414 C415 113.3(10)

loop_
_geom_bond_atom_site_label_1
_geom_bond_atom_site_label_2
_geom_bond_distance
O1S C1S 1.432(11)
O2S C2S 1.437(9)
O3S C3S 1.28(2)
O4S C4S 1.52(2)
O5S C5S 1.354(19)
O6S C6S 1.44(2)
O8S C8S 1.24(3)
C9S O9S 1.649(19)
Mo1 O2 1.696(5)
Mo1 O1 1.710(5)
Mo1 O3 1.993(5)
Mo1 O26 1.993(5)
Mo1 O4 2.204(5)
Mo1 O27 2.213(5)
Mo2 O9 1.711(5)
Mo2 O8 1.717(5)
Mo2 O5 1.998(5)
Mo2 O10 2.003(4)
Mo2 O11 2.208(5)
Mo2 O6 2.221(5)
Mo3 O15 1.704(5)
Mo3 O16 1.722(5)
Mo3 O17 2.005(5)
Mo3 O12 2.006(5)
Mo3 O13 2.172(5)
Mo3 O18 2.216(5)
Mo4 O23 1.691(6)
Mo4 O22 1.708(5)
Mo4 O24 1.978(5)
Mo4 O19 1.994(5)
Mo4 O20 2.183(5)
Mo4 O25 2.232(5)
O3 C4 1.327(8)
O4 C3 1.303(8)
O5 C10 1.328(9)
O6 C11 1.299(8)
O7 C13 1.368(8)
O7 C1 1.374(8)
O10 C23 1.337(8)
O11 C22 1.286(8)
O12 C29 1.354(8)
O13 C30 1.283(8)
O14 C20 1.360(8)
O14 C32 1.371(8)
O17 C42 1.349(8)
O18 C41 1.304(9)
O19 C48 1.332(9)
O20 C49 1.283(8)
O21 C51 1.359(8)
O21 C39 1.360(8)
O24 C61 1.365(8)
O25 C60 1.283(8)
O26 C67 1.349(8)
O27 C68 1.310(9)
O28 C70 1.365(8)
O28 C58 1.366(8)
C1 C2 1.369(10)
C1 C6 1.432(9)
C2 C3 1.393(9)
C3 C4 1.454(9)
C4 C5 1.366(10)
C5 C6 1.424(9)
C6 C7 1.404(10)
C7 C8 1.402(10)
C7 C14 1.481(9)
C8 C13 1.429(10)
C8 C9 1.437(10)
C9 C10 1.362(9)
C10 C11 1.465(10)
C11 C12 1.392(11)
C12 C13 1.403(9)
C14 C19 1.392(10)
C14 C15 1.397(10)
C15 C16 1.408(10)
C16 C17 1.381(11)
C17 C18 1.403(11)
C18 C19 1.390(10)
C20 C21 1.404(9)
C20 C25 1.411(10)
C21 C22 1.389(10)
C22 C23 1.460(10)
C23 C24 1.358(9)
C24 C25 1.424(10)
C25 C26 1.423(9)
C26 C27 1.381(10)
C26 C33 1.497(10)
C27 C32 1.422(10)
C27 C28 1.453(9)
C28 C29 1.350(10)
C29 C30 1.453(10)
C30 C31 1.402(9)
C31 C32 1.386(10)
C33 C38 1.391(12)
C33 C34 1.401(12)
C34 C35 1.377(12)
C35 C36 1.347(14)
C36 C37 1.355(14)
C37 C38 1.430(12)
C39 C40 1.388(10)
C39 C44 1.434(10)
C40 C41 1.385(10)
C41 C42 1.461(10)
C42 C43 1.361(10)
C43 C44 1.429(10)
C44 C45 1.402(10)
C45 C46 1.413(10)
C45 C52 1.486(10)
C46 C51 1.422(10)
C46 C47 1.432(10)
C47 C48 1.374(10)
C48 C49 1.466(10)
C49 C50 1.395(10)
C50 C51 1.372(10)
C52 C57 1.369(10)
C52 C53 1.394(10)
C53 C54 1.392(10)
C54 C55 1.381(11)
C55 C56 1.363(12)
C56 C57 1.403(11)
C58 C59 1.374(9)
C58 C63 1.421(10)
C59 C60 1.410(10)
C60 C61 1.448(10)
C61 C62 1.365(9)
C62 C63 1.428(10)
C63 C64 1.405(9)
C64 C65 1.415(10)
C64 C71 1.483(9)
C65 C66 1.416(9)
C65 C70 1.428(10)
C66 C67 1.359(10)
C67 C68 1.434(10)
C68 C69 1.416(10)
C69 C70 1.373(10)
C71 C72 1.393(10)
C71 C76 1.403(11)
C72 C73 1.387(11)
C73 C74 1.366(13)
C74 C75 1.390(12)
C75 C76 1.384(11)
P1 C100 1.785(8)
P1 C112 1.796(9)
P1 C106 1.797(9)
P1 C118 1.805(8)
C100 C101 1.404(10)
C100 C105 1.411(11)
C101 C102 1.393(11)
C102 C103 1.385(12)
C103 C104 1.369(12)
C104 C105 1.386(12)
C106 C107 1.365(12)
C106 C111 1.404(12)
C107 C108 1.433(12)
C108 C109 1.391(13)
C109 C110 1.364(13)
C110 C111 1.376(13)
C112 C113 1.385(11)
C112 C117 1.432(12)
C113 C114 1.413(13)
C114 C115 1.388(14)
C115 C116 1.400(14)
C116 C117 1.397(13)
C118 C123 1.371(10)
C118 C119 1.403(10)
C119 C120 1.404(11)
C120 C121 1.382(11)
C121 C122 1.369(10)
C122 C123 1.391(10)
P2 C200 1.764(9)
P2 C212 1.767(9)
P2 C218 1.804(10)
P2 C206 1.810(10)
C200 C205 1.383(13)
C200 C201 1.412(12)
C201 C202 1.387(12)
C202 C203 1.398(14)
C203 C204 1.342(14)
C204 C205 1.381(14)
C206 C207 1.341(14)
C206 C211 1.397(13)
C207 C208 1.486(15)
C208 C209 1.364(15)
C209 C210 1.333(15)
C210 C211 1.404(14)
C212 C217 1.39(2)
C212 C213 1.387(12)
C212 C517 1.49(3)
C213 C214 1.352(12)
C214 C215 1.38(3)
C214 C515 1.58(6)
C215 C216 1.45(3)
C216 C217 1.38(2)
C218 C519 1.39(4)
C218 C523 1.40(4)
C218 C219 1.41(2)
C218 C223 1.49(3)
C219 C220 1.39(3)
C220 C221 1.30(2)
C221 C522 1.38(4)
C221 C222 1.51(3)
C221 C520 1.62(5)
C222 C223 1.41(3)
C515 C516 1.36(6)
C516 C517 1.41(4)
C519 C520 1.49(5)
C523 C522 1.46(5)
N1 C304 1.519(10)
N1 C300 1.527(9)
N1 C308 1.533(9)
N1 C312 1.549(10)
C300 C301 1.533(11)
C301 C302 1.551(11)
C302 C303 1.529(13)
C304 C305 1.526(11)
C305 C306 1.530(11)
C306 C307 1.565(12)
C308 C309 1.554(11)
C309 C310 1.601(12)
C310 C311 1.518(13)
C312 C313 1.545(12)
C313 C314 1.551(16)
C314 C815 1.29(2)
C314 C315 1.55(2)
N2 C408 1.517(12)
N2 C400 1.527(12)
N2 C404 1.556(11)
N2 C412 1.581(12)
C400 C401 1.543(13)
C401 C402 1.543(15)
C402 C403 1.558(16)
C404 C405 1.532(12)
C405 C406 1.592(12)
C406 C407 1.562(13)
C408 C409 1.527(14)
C409 C410 1.545(18)
C410 C411 1.55(3)
C410 C511 1.57(2)
C412 C413 1.539(13)
C413 C414 1.506(14)
C414 C415 1.518(14)
